data_2220319
loop_
_publ_author_name
'Zhao, Liang'
'Yu, Qi-Fei'

_publ_section_title
;
 4-(2-Nitrobenzenesulfonamido)pyridinium nitrate
;
_journal_coeditor_code RK2115
_journal_issue 12
_journal_name_full 'Acta Crystallographica Section E'
_journal_page_first o2281
_journal_paper_doi 10.1107/S1600536808035654
_journal_volume 64
_journal_year 2008
_chemical_formula_iupac 'C11 H10 N3 O4 S +, N O3 -'
_chemical_formula_moiety 'C11 H10 N3 O4 S +, N O3 -'
_chemical_formula_sum 'C11 H10 N4 O7 S'
_chemical_formula_weight 342.30
_chemical_name_systematic
;
4-(2-Nitrobenzenesulfonamido)pyridinium nitrate
;
_space_group_IT_number 33
_symmetry_cell_setting orthorhombic
_symmetry_space_group_name_Hall 'P 2c -2n'
_symmetry_space_group_name_H-M 'P n a 21'
_atom_sites_solution_hydrogens geom
_atom_sites_solution_primary direct
_atom_sites_solution_secondary difmap
_cell_angle_alpha 90.00
_cell_angle_beta 90.00
_cell_angle_gamma 90.00
_cell_formula_units_Z 8
_cell_length_a 14.716(3)
_cell_length_b 8.6671(17)
_cell_length_c 21.941(4)
_cell_measurement_reflns_used 8078
_cell_measurement_temperature 113(2)
_cell_measurement_theta_max 27.087
_cell_measurement_theta_min 3.110
_cell_volume 2798.5(9)
_computing_cell_refinement 'Crystalclear (Rigaku/MSC, 2005)'
_computing_data_collection 'CrystalClear (Rigaku/MSC, 2005)'
_computing_data_reduction 'CrystalStructure (Rigaku/MSC, 2005)'
_computing_molecular_graphics 'SHELXTL (Sheldrick, 2008)'
_computing_publication_material 'SHELXTL (Sheldrick, 2008)'
_computing_structure_refinement 'SHELXL97 (Sheldrick, 2008)'
_computing_structure_solution 'SHELXS97 (Sheldrick, 2008)'
_diffrn_ambient_temperature 113(2)
_diffrn_detector_area_resol_mean 7.31
_diffrn_measured_fraction_theta_full 0.996
_diffrn_measured_fraction_theta_max 0.996
_diffrn_measurement_device_type 'Rigaku Saturn CCD area-detector'
_diffrn_measurement_method \w
_diffrn_radiation_monochromator Confocal
_diffrn_radiation_source 'Rotating anode'
_diffrn_radiation_type MoK\a
_diffrn_radiation_wavelength 0.71073
_diffrn_reflns_av_R_equivalents 0.0455
_diffrn_reflns_av_sigmaI/netI 0.0524
_diffrn_reflns_limit_h_max 18
_diffrn_reflns_limit_h_min -18
_diffrn_reflns_limit_k_max 9
_diffrn_reflns_limit_k_min -11
_diffrn_reflns_limit_l_max 28
_diffrn_reflns_limit_l_min -20
_diffrn_reflns_number 20607
_diffrn_reflns_theta_full 27.10
_diffrn_reflns_theta_max 27.10
_diffrn_reflns_theta_min 3.30
_diffrn_standards_decay_% 0
_diffrn_standards_interval_count 0
_diffrn_standards_interval_time 0
_diffrn_standards_number 0
_exptl_absorpt_coefficient_mu 0.277
_exptl_absorpt_correction_T_max 0.998
_exptl_absorpt_correction_T_min 0.943
_exptl_absorpt_correction_type multi-scan
_exptl_absorpt_process_details '(CrystalClear; Rigaku/MSC, 2005)'
_exptl_crystal_colour Colourless
_exptl_crystal_density_diffrn 1.625
_exptl_crystal_density_method 'Not measured'
_exptl_crystal_description Block
_exptl_crystal_F_000 1408
_exptl_crystal_size_max 0.20
_exptl_crystal_size_mid 0.16
_exptl_crystal_size_min 0.02
_refine_diff_density_max 0.419
_refine_diff_density_min -0.330
_refine_ls_abs_structure_details 'Flack (1983), 2570 Friedel pairs'
_refine_ls_abs_structure_Flack 0.14(6)
_refine_ls_extinction_coef 0.0054(7)
_refine_ls_extinction_expression Fc^*^=kFc[1+0.001xFc^2^\l^3^/sin(2\q)]^-1/4^
_refine_ls_extinction_method 'SHELXL97 (Sheldrick, 2008)'
_refine_ls_goodness_of_fit_ref 1.040
_refine_ls_hydrogen_treatment mixed
_refine_ls_matrix_type full
_refine_ls_number_parameters 432
_refine_ls_number_reflns 5734
_refine_ls_number_restraints 1
_refine_ls_restrained_S_all 1.040
_refine_ls_R_factor_all 0.0450
_refine_ls_R_factor_gt 0.0401
_refine_ls_shift/su_max 0.001
_refine_ls_shift/su_mean 0.000
_refine_ls_structure_factor_coef Fsqd
_refine_ls_weighting_details 'calc w=1/[\s^2^(Fo^2^)+(0.0538P)^2^+0.0901P] where P=(Fo^2^+2Fc^2^)/3'
_refine_ls_weighting_scheme calc
_refine_ls_wR_factor_gt 0.0943
_refine_ls_wR_factor_ref 0.0978
_reflns_number_gt 5237
_reflns_number_total 5734
_reflns_threshold_expression I>2\s(I)
_cod_data_source_file rk2115.cif
_cod_data_source_block I
_cod_depositor_comments
;
The following automatic conversions were performed:
'_refine_ls_matrix_type' value 'Full' changed to 'full' according to
'/home/saulius/struct/CIF-dictionaries/cif_core.dic' dictionary named
'cif_core.dic' version 2.4.1 from
2010-06-29.

'_refine_ls_weighting_scheme' value 'Calc' changed to 'calc'
according to '/home/saulius/struct/CIF-dictionaries/cif_core.dic'
dictionary named 'cif_core.dic' version 2.4.1 from 2010-06-29.

Automatic conversion script
Id: cif_fix_enum 1527 2010-12-29 10:47:43Z saulius 

The following automatic conversions were performed:

'_refine_ls_matrix_type' value 'Full' changed to 'full' according to
/home/saulius/struct/CIF-dictionaries/cif_core.dic dictionary named
'cif_core.dic' version 2.4.1 from
2010-06-29.

'_refine_ls_weighting_scheme' value 'Calc' changed to
'calc' according to
/home/saulius/struct/CIF-dictionaries/cif_core.dic dictionary named
'cif_core.dic' version 2.4.1 from 2010-06-29.

Automatic conversion script
Id: cif_fix_values 1715 2011-07-08 13:25:40Z adriana 
;
_cod_database_code 2220319
_cod_database_fobs_code 2220319

loop_
_symmetry_equiv_pos_as_xyz
'x, y, z'
'-x, -y, z+1/2'
'x+1/2, -y+1/2, z'
'-x+1/2, y+1/2, z+1/2'

loop_
_atom_site_type_symbol
_atom_site_label
_atom_site_fract_x
_atom_site_fract_y
_atom_site_fract_z
_atom_site_U_iso_or_equiv
_atom_site_adp_type
_atom_site_calc_flag
_atom_site_refinement_flags
_atom_site_occupancy
S S1 0.55489(4) 0.54735(7) 0.70897(3) 0.01874(14) Uani d . 1
S S2 0.74559(4) 0.43842(7) 0.42871(3) 0.02018(14) Uani d . 1
O O1 0.63055(12) 0.5867(2) 0.74667(8) 0.0233(4) Uani d . 1
O O2 0.53170(13) 0.3890(2) 0.69999(8) 0.0248(4) Uani d . 1
O O3 0.38958(15) 0.5302(3) 0.62281(9) 0.0384(5) Uani d . 1
O O4 0.4342(2) 0.4321(4) 0.53747(12) 0.0689(10) Uani d . 1
O O5 0.66949(13) 0.3918(2) 0.39273(8) 0.0256(4) Uani d . 1
O O6 0.76670(13) 0.5983(2) 0.43544(9) 0.0270(4) Uani d . 1
O O7 0.91479(15) 0.4690(3) 0.51112(10) 0.0437(6) Uani d . 1
O O8 0.8745(2) 0.5660(4) 0.59706(13) 0.0769(11) Uani d . 1
N N1 0.40728(15) 1.0904(3) 0.75443(9) 0.0202(4) Uani d . 1
N N2 0.46295(15) 0.6264(2) 0.73697(9) 0.0185(4) Uani d . 1
N N3 0.44496(18) 0.5160(3) 0.58163(11) 0.0330(6) Uani d . 1
N N4 0.89765(15) -0.1009(3) 0.37907(9) 0.0186(4) Uani d . 1
N N5 0.83710(16) 0.3598(3) 0.40056(9) 0.0200(5) Uani d . 1
N N6 0.86294(19) 0.4797(3) 0.55345(11) 0.0361(6) Uani d . 1
C C1 0.44743(16) 0.7834(3) 0.74440(10) 0.0160(5) Uani d . 1
C C2 0.35733(17) 0.8310(3) 0.75337(10) 0.0173(5) Uani d . 1
H H2 0.3096 0.7576 0.7560 0.021 Uiso calc R 1
C C3 0.33974(17) 0.9853(3) 0.75823(11) 0.0191(5) Uani d . 1
H H3 0.2790 1.0192 0.7644 0.023 Uiso calc R 1
C C4 0.49413(18) 1.0467(3) 0.74780(11) 0.0199(5) Uani d . 1
H H4 0.5406 1.1227 0.7465 0.024 Uiso calc R 1
C C5 0.51674(19) 0.8933(3) 0.74283(11) 0.0205(5) Uani d . 1
H H5 0.5784 0.8626 0.7384 0.025 Uiso calc R 1
C C6 0.57669(18) 0.6366(3) 0.63708(11) 0.0206(5) Uani d . 1
C C7 0.65379(17) 0.7288(3) 0.63400(11) 0.0220(5) Uani d . 1
H H7 0.6886 0.7462 0.6698 0.026 Uiso calc R 1
C C8 0.6808(2) 0.7962(3) 0.57937(12) 0.0255(6) Uani d . 1
H H8 0.7331 0.8602 0.5781 0.031 Uiso calc R 1
C C9 0.6311(2) 0.7697(3) 0.52707(12) 0.0279(6) Uani d . 1
H H9 0.6491 0.8159 0.4897 0.033 Uiso calc R 1
C C10 0.5556(2) 0.6764(4) 0.52898(12) 0.0307(7) Uani d . 1
H H10 0.5221 0.6572 0.4928 0.037 Uiso calc R 1
C C11 0.52818(19) 0.6104(3) 0.58340(12) 0.0226(5) Uani d . 1
C C12 0.85468(17) 0.2042(3) 0.39336(10) 0.0180(5) Uani d . 1
C C13 0.94527(17) 0.1584(3) 0.38431(10) 0.0181(5) Uani d . 1
H H13 0.9925 0.2331 0.3832 0.022 Uiso calc R 1
C C14 0.96478(19) 0.0056(3) 0.37715(11) 0.0206(5) Uani d . 1
H H14 1.0258 -0.0262 0.3708 0.025 Uiso calc R 1
C C15 0.80967(19) -0.0599(3) 0.38700(11) 0.0214(5) Uani d . 1
H H15 0.7638 -0.1370 0.3875 0.026 Uiso calc R 1
C C16 0.78660(18) 0.0911(3) 0.39421(11) 0.0190(5) Uani d . 1
H H16 0.7248 0.1196 0.3998 0.023 Uiso calc R 1
C C17 0.72784(18) 0.3544(3) 0.50237(11) 0.0207(5) Uani d . 1
C C18 0.65166(18) 0.2619(3) 0.50870(11) 0.0247(6) Uani d . 1
H H18 0.6141 0.2427 0.4743 0.030 Uiso calc R 1
C C19 0.6294(2) 0.1970(3) 0.56452(12) 0.0283(6) Uani d . 1
H H19 0.5777 0.1320 0.5678 0.034 Uiso calc R 1
C C20 0.6817(2) 0.2263(4) 0.61506(13) 0.0336(7) Uani d . 1
H H20 0.6664 0.1814 0.6532 0.040 Uiso calc R 1
C C21 0.7570(2) 0.3217(4) 0.61016(13) 0.0337(7) Uani d . 1
H H21 0.7926 0.3443 0.6452 0.040 Uiso calc R 1
C C22 0.7801(2) 0.3839(3) 0.55443(12) 0.0275(6) Uani d . 1
O O9 0.71160(13) 0.2133(2) 0.76947(9) 0.0310(5) Uani d . 1
O O10 0.72427(15) -0.0296(2) 0.74762(11) 0.0348(5) Uani d . 1
O O11 0.84491(13) 0.1111(2) 0.75566(10) 0.0280(4) Uani d . 1
N N7 0.75865(15) 0.0975(2) 0.75795(10) 0.0198(5) Uani d . 1
O O12 0.91094(12) 0.2926(2) 0.88498(8) 0.0256(4) Uani d . 1
O O13 1.04400(13) 0.4007(2) 0.88032(9) 0.0257(4) Uani d . 1
O O14 0.92515(15) 0.5367(2) 0.90341(10) 0.0318(5) Uani d . 1
N N8 0.95891(15) 0.4105(2) 0.89013(9) 0.0193(4) Uani d . 1
H H1A 0.384(2) 1.207(4) 0.7547(15) 0.044(9) Uiso d . 1
H H4A 0.9161(19) -0.199(4) 0.3751(12) 0.017(7) Uiso d . 1
H H5A 0.890(2) 0.420(3) 0.3983(12) 0.016(7) Uiso d . 1
H H2A 0.413(3) 0.554(5) 0.7422(17) 0.053(11) Uiso d . 1

loop_
_atom_site_aniso_label
_atom_site_aniso_U_11
_atom_site_aniso_U_22
_atom_site_aniso_U_33
_atom_site_aniso_U_12
_atom_site_aniso_U_13
_atom_site_aniso_U_23
S1 0.0182(3) 0.0171(3) 0.0209(3) 0.0031(2) 0.0009(2) 0.0013(2)
S2 0.0189(3) 0.0176(3) 0.0240(3) 0.0032(2) 0.0005(2) 0.0011(2)
O1 0.0181(10) 0.0296(11) 0.0220(9) 0.0047(8) -0.0031(7) 0.0024(7)
O2 0.0272(11) 0.0151(9) 0.0320(10) 0.0040(8) 0.0058(8) 0.0004(7)
O3 0.0316(12) 0.0502(15) 0.0333(11) -0.0108(11) -0.0023(9) -0.0030(9)
O4 0.070(2) 0.090(2) 0.0469(15) -0.0440(18) 0.0051(13) -0.0351(14)
O5 0.0189(10) 0.0325(12) 0.0254(9) 0.0035(8) -0.0028(7) 0.0023(7)
O6 0.0298(11) 0.0140(9) 0.0371(11) 0.0046(7) 0.0045(9) 0.0017(7)
O7 0.0301(13) 0.0669(18) 0.0341(12) -0.0137(11) -0.0006(9) -0.0057(10)
O8 0.070(2) 0.101(3) 0.0595(18) -0.0401(19) 0.0026(15) -0.0462(16)
N1 0.0251(12) 0.0147(11) 0.0208(10) 0.0011(9) -0.0024(9) -0.0011(8)
N2 0.0158(11) 0.0135(11) 0.0262(10) 0.0016(8) 0.0016(8) -0.0003(8)
N3 0.0296(14) 0.0409(16) 0.0284(12) -0.0082(12) -0.0055(10) -0.0036(11)
N4 0.0179(11) 0.0147(12) 0.0231(10) 0.0026(9) -0.0016(8) 0.0009(7)
N5 0.0192(12) 0.0144(11) 0.0263(11) 0.0003(9) 0.0039(8) -0.0004(8)
N6 0.0300(15) 0.0478(17) 0.0305(13) -0.0070(13) -0.0056(11) -0.0082(11)
C1 0.0168(12) 0.0138(12) 0.0175(11) 0.0007(9) 0.0015(9) 0.0000(8)
C2 0.0146(12) 0.0166(12) 0.0207(11) -0.0010(10) -0.0031(9) 0.0004(9)
C3 0.0134(12) 0.0205(13) 0.0233(12) 0.0026(10) 0.0010(9) -0.0004(9)
C4 0.0188(13) 0.0196(13) 0.0215(11) -0.0007(10) -0.0011(10) 0.0000(9)
C5 0.0193(14) 0.0206(14) 0.0216(12) 0.0004(10) -0.0001(10) -0.0018(9)
C6 0.0236(13) 0.0184(13) 0.0197(11) 0.0041(10) -0.0008(9) 0.0007(9)
C7 0.0207(14) 0.0209(14) 0.0243(12) 0.0011(11) -0.0001(10) -0.0006(10)
C8 0.0233(14) 0.0241(14) 0.0290(13) -0.0010(11) 0.0055(11) 0.0020(10)
C9 0.0329(16) 0.0268(15) 0.0239(12) 0.0025(12) 0.0048(11) 0.0027(10)
C10 0.0366(18) 0.0333(17) 0.0223(14) 0.0011(13) -0.0035(11) -0.0054(11)
C11 0.0202(15) 0.0224(14) 0.0252(12) -0.0001(11) -0.0015(10) -0.0053(9)
C12 0.0236(13) 0.0152(12) 0.0150(10) 0.0008(10) -0.0038(9) 0.0017(8)
C13 0.0179(12) 0.0184(13) 0.0180(11) -0.0005(10) 0.0003(9) 0.0004(9)
C14 0.0236(14) 0.0196(13) 0.0187(11) 0.0019(11) -0.0011(9) -0.0027(9)
C15 0.0218(14) 0.0196(13) 0.0229(12) -0.0038(10) -0.0004(10) 0.0000(9)
C16 0.0159(12) 0.0194(13) 0.0217(11) -0.0005(10) -0.0002(10) 0.0001(9)
C17 0.0227(13) 0.0173(13) 0.0220(12) 0.0044(11) 0.0008(9) -0.0030(9)
C18 0.0249(14) 0.0207(14) 0.0284(13) 0.0010(11) 0.0029(11) -0.0039(10)
C19 0.0270(15) 0.0246(15) 0.0334(14) 0.0008(12) 0.0072(11) 0.0002(11)
C20 0.0361(18) 0.0377(19) 0.0270(13) 0.0117(14) 0.0054(12) 0.0057(11)
C21 0.0359(18) 0.0425(19) 0.0228(13) 0.0043(14) -0.0046(11) -0.0037(11)
C22 0.0276(17) 0.0276(15) 0.0273(13) -0.0009(12) 0.0002(11) -0.0040(10)
O9 0.0206(10) 0.0199(11) 0.0526(12) 0.0062(8) 0.0013(9) -0.0032(8)
O10 0.0240(11) 0.0164(10) 0.0641(14) -0.0049(8) -0.0049(10) -0.0047(9)
O11 0.0155(10) 0.0191(10) 0.0495(12) -0.0017(8) 0.0039(8) -0.0025(8)
N7 0.0179(12) 0.0159(11) 0.0255(11) -0.0003(9) -0.0007(8) -0.0014(8)
O12 0.0231(10) 0.0196(10) 0.0341(10) -0.0052(8) -0.0010(8) 0.0019(7)
O13 0.0191(10) 0.0188(10) 0.0392(11) 0.0021(7) 0.0008(8) -0.0024(8)
O14 0.0245(10) 0.0203(11) 0.0505(13) 0.0047(8) 0.0014(9) -0.0046(8)
N8 0.0191(11) 0.0188(11) 0.0200(10) 0.0003(9) -0.0028(8) 0.0021(8)

loop_
_atom_type_symbol
_atom_type_description
_atom_type_scat_dispersion_real
_atom_type_scat_dispersion_imag
_atom_type_scat_source
C C 0.0033 0.0016 'International Tables Vol C Tables 4.2.6.8 and 6.1.1.4'
H H 0.0000 0.0000 'International Tables Vol C Tables 4.2.6.8 and 6.1.1.4'
N N 0.0061 0.0033 'International Tables Vol C Tables 4.2.6.8 and 6.1.1.4'
O O 0.0106 0.0060 'International Tables Vol C Tables 4.2.6.8 and 6.1.1.4'
S S 0.1246 0.1234 'International Tables Vol C Tables 4.2.6.8 and 6.1.1.4'

loop_
_geom_angle_atom_site_label_1
_geom_angle_atom_site_label_2
_geom_angle_atom_site_label_3
_geom_angle
O2 S1 O1 119.72(12)
O2 S1 N2 104.89(12)
O1 S1 N2 109.10(11)
O2 S1 C6 109.71(12)
O1 S1 C6 105.54(12)
N2 S1 C6 107.38(12)
O6 S2 O5 120.17(12)
O6 S2 N5 105.37(12)
O5 S2 N5 108.65(12)
O6 S2 C17 109.44(12)
O5 S2 C17 105.61(12)
N5 S2 C17 106.99(12)
C4 N1 C3 121.1(2)
C4 N1 H1A 125.2(19)
C3 N1 H1A 113.6(19)
C1 N2 S1 126.18(18)
C1 N2 H2A 120(2)
S1 N2 H2A 113(2)
O4 N3 O3 124.0(3)
O4 N3 C11 117.3(3)
O3 N3 C11 118.6(2)
C14 N4 C15 121.6(2)
C14 N4 H4A 115.1(18)
C15 N4 H4A 123.4(18)
C12 N5 S2 127.28(19)
C12 N5 H5A 112.8(17)
S2 N5 H5A 117.9(17)
O7 N6 O8 124.1(3)
O7 N6 C22 119.4(2)
O8 N6 C22 116.5(3)
N2 C1 C5 123.0(2)
N2 C1 C2 117.4(2)
C5 C1 C2 119.6(2)
C3 C2 C1 118.6(2)
C3 C2 H2 120.7
C1 C2 H2 120.7
N1 C3 C2 121.1(2)
N1 C3 H3 119.5
C2 C3 H3 119.5
N1 C4 C5 120.8(2)
N1 C4 H4 119.6
C5 C4 H4 119.6
C4 C5 C1 118.7(2)
C4 C5 H5 120.6
C1 C5 H5 120.6
C7 C6 C11 118.0(2)
C7 C6 S1 116.03(18)
C11 C6 S1 125.7(2)
C6 C7 C8 121.1(2)
C6 C7 H7 119.5
C8 C7 H7 119.5
C9 C8 C7 119.7(3)
C9 C8 H8 120.1
C7 C8 H8 120.1
C10 C9 C8 120.0(2)
C10 C9 H9 120.0
C8 C9 H9 120.0
C9 C10 C11 120.4(3)
C9 C10 H10 119.8
C11 C10 H10 119.8
C10 C11 C6 120.7(3)
C10 C11 N3 116.7(2)
C6 C11 N3 122.5(2)
N5 C12 C16 123.2(2)
N5 C12 C13 118.0(2)
C16 C12 C13 118.8(2)
C14 C13 C12 119.4(2)
C14 C13 H13 120.3
C12 C13 H13 120.3
N4 C14 C13 120.3(2)
N4 C14 H14 119.8
C13 C14 H14 119.8
N4 C15 C16 120.4(2)
N4 C15 H15 119.8
C16 C15 H15 119.8
C15 C16 C12 119.5(2)
C15 C16 H16 120.2
C12 C16 H16 120.2
C18 C17 C22 117.9(2)
C18 C17 S2 116.33(18)
C22 C17 S2 125.6(2)
C17 C18 C19 121.0(2)
C17 C18 H18 119.5
C19 C18 H18 119.5
C20 C19 C18 120.4(3)
C20 C19 H19 119.8
C18 C19 H19 119.8
C19 C20 C21 119.7(3)
C19 C20 H20 120.2
C21 C20 H20 120.2
C22 C21 C20 119.9(3)
C22 C21 H21 120.0
C20 C21 H21 120.0
C21 C22 C17 121.1(3)
C21 C22 N6 115.9(3)
C17 C22 N6 123.0(2)
O10 N7 O9 121.9(2)
O10 N7 O11 118.9(2)
O9 N7 O11 119.1(2)
O14 N8 O12 121.3(2)
O14 N8 O13 119.6(2)
O12 N8 O13 119.1(2)

loop_
_geom_bond_atom_site_label_1
_geom_bond_atom_site_label_2
_geom_bond_distance
S1 O2 1.4281(19)
S1 O1 1.4284(19)
S1 N2 1.636(2)
S1 C6 1.786(2)
S2 O6 1.4275(19)
S2 O5 1.429(2)
S2 N5 1.631(2)
S2 C17 1.792(3)
O3 N3 1.223(3)
O4 N3 1.222(3)
O7 N6 1.206(3)
O8 N6 1.226(4)
N1 C4 1.341(3)
N1 C3 1.351(3)
N1 H1A 1.06(4)
N2 C1 1.389(3)
N2 H2A 0.97(4)
N3 C11 1.473(4)
N4 C14 1.352(4)
N4 C15 1.354(3)
N4 H4A 0.90(3)
N5 C12 1.382(3)
N5 H5A 0.94(3)
N6 C22 1.476(4)
C1 C5 1.396(3)
C1 C2 1.403(3)
C2 C3 1.366(4)
C2 H2 0.9500
C3 H3 0.9500
C4 C5 1.375(3)
C4 H4 0.9500
C5 H5 0.9500
C6 C7 1.390(4)
C6 C11 1.396(4)
C7 C8 1.391(4)
C7 H7 0.9500
C8 C9 1.379(4)
C8 H8 0.9500
C9 C10 1.375(4)
C9 H9 0.9500
C10 C11 1.385(4)
C10 H10 0.9500
C12 C16 1.402(4)
C12 C13 1.405(4)
C13 C14 1.365(4)
C13 H13 0.9500
C14 H14 0.9500
C15 C16 1.361(4)
C15 H15 0.9500
C16 H16 0.9500
C17 C18 1.385(4)
C17 C22 1.400(4)
C18 C19 1.387(4)
C18 H18 0.9500
C19 C20 1.374(4)
C19 H19 0.9500
C20 C21 1.387(4)
C20 H20 0.9500
C21 C22 1.379(4)
C21 H21 0.9500
O9 N7 1.245(3)
O10 N7 1.233(3)
O11 N7 1.276(3)
O12 N8 1.248(3)
O13 N8 1.273(3)
O14 N8 1.236(3)

loop_
_geom_hbond_atom_site_label_D
_geom_hbond_atom_site_label_H
_geom_hbond_atom_site_label_A
_geom_hbond_site_symmetry_A
_geom_hbond_distance_DH
_geom_hbond_distance_HA
_geom_hbond_distance_DA
_geom_hbond_angle_DHA
N1 H1A O11 3_465 1.06(4) 1.68(4) 2.745(3) 179(3)
N1 H1A O9 3_465 1.06(4) 2.65(3) 3.361(3) 124(2)
N4 H4A O13 2_754 0.90(3) 1.85(3) 2.737(3) 171(2)
N4 H4A O12 2_754 0.90(3) 2.68(3) 3.273(3) 124(2)
N5 H5A O13 2_764 0.94(3) 1.87(3) 2.751(3) 155(2)
N2 H2A O11 3_455 0.97(4) 1.78(4) 2.725(3) 166(4)

loop_
_geom_torsion_atom_site_label_1
_geom_torsion_atom_site_label_2
_geom_torsion_atom_site_label_3
_geom_torsion_atom_site_label_4
_geom_torsion
O2 S1 N2 C1 -169.3(2)
O1 S1 N2 C1 61.3(2)
C6 S1 N2 C1 -52.7(2)
O6 S2 N5 C12 170.8(2)
O5 S2 N5 C12 -59.2(2)
C17 S2 N5 C12 54.4(2)
S1 N2 C1 C5 -16.3(3)
S1 N2 C1 C2 163.17(18)
N2 C1 C2 C3 -177.3(2)
C5 C1 C2 C3 2.2(3)
C4 N1 C3 C2 -2.3(4)
C1 C2 C3 N1 0.1(3)
C3 N1 C4 C5 2.0(4)
N1 C4 C5 C1 0.4(3)
N2 C1 C5 C4 177.0(2)
C2 C1 C5 C4 -2.5(3)
O2 S1 C6 C7 -134.5(2)
O1 S1 C6 C7 -4.3(2)
N2 S1 C6 C7 112.0(2)
O2 S1 C6 C11 39.3(3)
O1 S1 C6 C11 169.6(2)
N2 S1 C6 C11 -74.1(3)
C11 C6 C7 C8 1.5(4)
S1 C6 C7 C8 175.8(2)
C6 C7 C8 C9 -0.9(4)
C7 C8 C9 C10 -0.3(4)
C8 C9 C10 C11 0.9(4)
C9 C10 C11 C6 -0.3(4)
C9 C10 C11 N3 178.1(3)
C7 C6 C11 C10 -0.9(4)
S1 C6 C11 C10 -174.7(2)
C7 C6 C11 N3 -179.2(3)
S1 C6 C11 N3 7.0(4)
O4 N3 C11 C10 40.2(4)
O3 N3 C11 C10 -137.1(3)
O4 N3 C11 C6 -141.4(3)
O3 N3 C11 C6 41.3(4)
S2 N5 C12 C16 17.8(3)
S2 N5 C12 C13 -162.69(19)
N5 C12 C13 C14 179.9(2)
C16 C12 C13 C14 -0.6(3)
C15 N4 C14 C13 1.2(3)
C12 C13 C14 N4 -0.4(3)
C14 N4 C15 C16 -1.0(4)
N4 C15 C16 C12 0.0(3)
N5 C12 C16 C15 -179.8(2)
C13 C12 C16 C15 0.8(3)
O6 S2 C17 C18 133.3(2)
O5 S2 C17 C18 2.6(2)
N5 S2 C17 C18 -113.0(2)
O6 S2 C17 C22 -41.5(3)
O5 S2 C17 C22 -172.2(2)
N5 S2 C17 C22 72.2(3)
C22 C17 C18 C19 -1.8(4)
S2 C17 C18 C19 -177.1(2)
C17 C18 C19 C20 1.5(4)
C18 C19 C20 C21 0.2(4)
C19 C20 C21 C22 -1.5(5)
C20 C21 C22 C17 1.0(5)
C20 C21 C22 N6 -178.1(3)
C18 C17 C22 C21 0.6(4)
S2 C17 C22 C21 175.3(2)
C18 C17 C22 N6 179.6(3)
S2 C17 C22 N6 -5.6(4)
O7 N6 C22 C21 139.4(3)
O8 N6 C22 C21 -40.2(4)
O7 N6 C22 C17 -39.7(4)
O8 N6 C22 C17 140.7(3)
